data_4321539
loop_
_publ_author_name
'Homayoun Nozary'
'Claude Piguet'
'Jean-Pierre Rivera'
'Paul Tissot'
' G\'erald Bernardinelli'
'Nathalie Vuillermet'
'Jacques Weber'
'Jean-Claude G. B\"unzli'

_publ_contact_author
;
     Dr G\'erald Bernardinelli
     Laboratoire de Cristallographie
     Universit\'e de Gen\`eve
     24, quai E. Ansermet
     CH - 1211 Gen\`eve 4
     Switzerland
;
_publ_contact_author_email gerald.bernardinelli@cryst.unige.ch
_publ_contact_author_fax '41 (22) 702 61 08'
_publ_contact_author_phone '41 (22) 702 62 02'
_publ_section_title
;
 Extended Rodlike Polyaromatic Receptors with Bent Tridentate Units
 Complexed to Lanthanide Metal Ions
;
_journal_name_full 'Inorganic Chemistry'
_journal_page_first 5286
_journal_page_last 5298
_journal_paper_doi 10.1021/ic000338u
_journal_volume 39
_journal_year 2000
_chemical_formula_moiety Lu(C61H81N5O4)(NO3)3(CH3CN)
_chemical_formula_sum 'C63 H84 Lu N9 O13'
_chemical_formula_weight 1350.4
_chemical_name_systematic
;
2,6-Bis-[1-ethyl-6-(4-dodecyloxy)benzyloxy-benzimidazol-2-yl]-
pyridine-trisnitrato-Lutecium(III) mono-acetonitrile.
;
_space_group_IT_number 14
_symmetry_cell_setting monoclinic
_symmetry_space_group_name_Hall '-P 2yn'
_symmetry_space_group_name_H-M 'P 1 21/n 1'
_audit_conform_dict_name cif_core.dic
_audit_conform_dict_version 2.0.1
_audit_creation_date 1998-12-08
_audit_creation_method from_xtal_archive_file_using_CIFIO
_audit_update_record 2000-03-06
_cell_angle_alpha 90.00000
_cell_angle_beta 90.279(8)
_cell_angle_gamma 90.00000
_cell_formula_units_Z 4
_cell_length_a 9.726(3)
_cell_length_b 19.081(3)
_cell_length_c 34.639(3)
_cell_measurement_reflns_used 25
_cell_measurement_temperature 200
_cell_measurement_theta_max 19
_cell_measurement_theta_min 15.5
_cell_volume 6428(2)
_computing_cell_refinement xta_latcon
_computing_data_collection Stoe_Stadi-4
_computing_data_reduction xtal_REFCAL_LSABS__SORTRF
_computing_molecular_graphics xtal_gx3
_computing_publication_material xtal_CIFIO
_computing_structure_refinement xtal_CRYLSQ
_computing_structure_solution multan_87
_diffrn_measurement_device_type Stoe_Stadi-4_4-circle_diffractometer
_diffrn_measurement_method \w-2\q_scans
_diffrn_radiation_type CuK\a
_diffrn_radiation_wavelength 1.54183
_diffrn_reflns_av_R_equivalents .042
_diffrn_reflns_limit_h_max 10
_diffrn_reflns_limit_h_min -10
_diffrn_reflns_limit_k_max 20
_diffrn_reflns_limit_k_min -13
_diffrn_reflns_limit_l_max 36
_diffrn_reflns_limit_l_min -22
_diffrn_reflns_number 8443
_diffrn_reflns_theta_max 54.34
_diffrn_standards_decay_% 0
_diffrn_standards_interval_time 45
_diffrn_standards_number 2
_exptl_absorpt_coefficient_mu 3.499
_exptl_absorpt_correction_T_max .847615
_exptl_absorpt_correction_T_min .329084
_exptl_absorpt_correction_type analytical
_exptl_absorpt_process_details xtal_lsabs
_exptl_crystal_colour yellow
_exptl_crystal_density_diffrn 1.395
_exptl_crystal_density_meas ?
_exptl_crystal_description plate
_exptl_crystal_size_max 0.54
_exptl_crystal_size_mid 0.29
_exptl_crystal_size_min 0.046
_refine_diff_density_max .94
_refine_diff_density_min -1.029
_refine_ls_abs_structure_details none
_refine_ls_extinction_coef 218(127)
_refine_ls_extinction_method Zachariasen
_refine_ls_goodness_of_fit_ref 1.52(2)
_refine_ls_hydrogen_treatment calculated
_refine_ls_number_parameters 776
_refine_ls_number_reflns 5325
_refine_ls_R_factor_gt .062
_refine_ls_shift/su_max .001
_refine_ls_structure_factor_coef F
_refine_ls_weighting_details \w=1/[\s^2^(Fo)+0.0002(Fo^2^)]
_refine_ls_weighting_scheme calc
_refine_ls_wR_factor_ref .054
_reflns_number_gt 5325
_reflns_number_total 7857
_reflns_threshold_expression 'refl observed if Fo > 4.0 \s(Fo)'
_cod_data_source_file ic000338u_1.cif
_cod_data_source_block ZARY
_cod_depositor_comments
;
The following automatic conversions were performed:

'_exptl_absorpt_correction_type' value 'Analytical' changed to
'analytical' according to the built-in table from CIF Core dictionary
named 'cif_core.dic' version 2.4.1 from 2010-06-29.

Automatic conversion script
Id: cif_fix_values 1646 2011-03-28 12:23:43Z adriana 

The following automatic conversions were performed:

'_exptl_crystal_density_meas' value 'not_measured' was changed to '?'
- the value is perceived as not measured.

Automatic conversion script
Id: cif_fix_values 3008 2015-01-20 13:52:24Z robertas 
;
_cod_original_cell_volume 6428(3)
_cod_original_sg_symbol_H-M 'P 21/n'
_cod_original_formula_sum 'C63 H84 O13 N9 Lu'
_cod_database_code 4321539

loop_
_symmetry_equiv_pos_as_xyz
+x,+y,+z
1/2-x,1/2+y,1/2-z
-x,-y,-z
1/2+x,1/2-y,1/2+z

loop_
_atom_site_label
_atom_site_fract_x
_atom_site_fract_y
_atom_site_fract_z
_atom_site_U_iso_or_equiv
_atom_site_occupancy
_atom_site_adp_type
Lu1 .89123(6) .20449(3) .283774(18) .0363(3) 1.00000 Uani
O1 1.5516(7) .1004(4) .1903(3) .053(6) 1.00000 Uani
O2 2.0940(10) .1470(6) .1008(4) .103(9) 1.00000 Uani
O3 .2981(7) .3487(4) .3952(3) .052(5) 1.00000 Uani
O4 -.2358(8) .4879(5) .4714(3) .086(7) 1.00000 Uani
N1 .7804(8) .0921(4) .2701(3) .034(6) 1.00000 Uani
N2 1.0273(8) .1255(5) .2465(3) .040(6) 1.00000 Uani
N3 1.0773(8) .0229(5) .2176(3) .039(6) 1.00000 Uani
N4 .6742(8) .1931(5) .3144(3) .038(6) 1.00000 Uani
N5 .4678(8) .1462(4) .3214(3) .035(6) 1.00000 Uani
C1 .8442(10) .0407(6) .2513(4) .036(7) 1.00000 Uani
C2 .7869(10) -.0259(6) .2454(4) .043(8) 1.00000 Uani
C3 .6610(10) -.0389(5) .2620(4) .050(8) 1.00000 Uani
C4 .5936(10) .0121(6) .2820(4) .044(8) 1.00000 Uani
C5 .6531(10) .0785(5) .2856(3) .034(7) 1.00000 Uani
C6 .9827(11) .0626(6) .2378(4) .041(8) 1.00000 Uani
C7 1.1618(10) .1295(6) .2332(4) .038(7) 1.00000 Uani
C8 1.2607(11) .1823(5) .2357(4) .039(7) 1.00000 Uani
C9 1.3900(11) .1696(6) .2207(4) .044(8) 1.00000 Uani
C10 1.4192(11) .1055(7) .2031(4) .049(9) 1.00000 Uani
C11 1.3242(10) .0513(6) .1996(4) .040(8) 1.00000 Uani
C12 1.1950(11) .0655(6) .2147(4) .040(8) 1.00000 Uani
C13 1.0689(11) -.0480(6) .2008(4) .049(8) 1.00000 Uani
C14 1.1045(12) -.1045(6) .2299(4) .061(9) 1.00000 Uani
C15 1.5860(11) .0478(6) .1627(4) .050(8) 1.00000 Uani
C16 1.7239(12) .0706(7) .1449(4) .060(9) 1.00000 Uani
C17 1.7522(14) .1414(8) .1411(5) .092(12) 1.00000 Uani
C18 1.8750(17) .1654(8) .1263(6) .106(14) 1.00000 Uani
C19 1.9698(14) .1164(8) .1150(5) .078(11) 1.00000 Uani
C20 1.9429(14) .0473(7) .1157(4) .074(10) 1.00000 Uani
C21 1.8142(13) .0243(7) .1308(5) .072(10) 1.00000 Uani
C22 2.2004(18) .1024(8) .0930(6) .111(15) 1.00000 Uani
C23 2.3333(15) .1474(8) .0884(6) .104(13) 1.00000 Uani
C24 2.3371(15) .1999(9) .0587(5) .100(12) 1.00000 Uani
C25 2.4673(14) .2400(8) .0532(5) .095(13) 1.00000 Uani
C26 2.4732(14) .2947(9) .0235(4) .088(11) 1.00000 Uani
C27 2.5950(15) .3368(8) .0190(6) .101(13) 1.00000 Uani
C28 2.6025(14) .3952(8) -.0094(5) .078(11) 1.00000 Uani
C29 2.7191(15) .4395(9) -.0143(6) .103(14) 1.00000 Uani
C30 2.7288(15) .4976(9) -.0387(5) .083(12) 1.00000 Uani
C31 2.8478(15) .5421(8) -.0426(5) .084(12) 1.00000 Uani
C32 2.8655(17) .5993(10) -.0666(6) .122(16) 1.00000 Uani
C33 2.9852(17) .6429(7) -.0716(5) .094(13) 1.00000 Uani
C34 .5984(10) .1384(6) .3060(4) .034(7) 1.00000 Uani
C35 .5954(10) .2402(6) .3357(4) .038(7) 1.00000 Uani
C36 .6246(10) .3038(6) .3519(4) .046(8) 1.00000 Uani
C37 .5216(11) .3386(5) .3716(4) .042(8) 1.00000 Uani
C38 .3897(10) .3085(6) .3751(4) .043(8) 1.00000 Uani
C39 .3586(10) .2433(6) .3596(4) .043(8) 1.00000 Uani
C40 .4647(10) .2109(6) .3393(3) .037(7) 1.00000 Uani
C41 .3446(10) .1002(6) .3181(4) .045(8) 1.00000 Uani
C42 .3268(11) .0546(6) .3528(4) .056(9) 1.00000 Uani
C43 .1627(10) .3174(5) .3986(4) .045(8) 1.00000 Uani
C44 .0646(11) .3655(6) .4191(4) .046(8) 1.00000 Uani
C45 .0899(11) .4357(7) .4253(4) .064(10) 1.00000 Uani
C46 -.0060(13) .4793(7) .4434(5) .083(11) 1.00000 Uani
C47 -.1310(13) .4508(7) .4539(5) .071(10) 1.00000 Uani
C48 -.1570(12) .3805(7) .4486(4) .067(10) 1.00000 Uani
C49 -.0602(12) .3382(6) .4309(5) .069(10) 1.00000 Uani
C50 -.2241(14) .5619(7) .4738(5) .077(11) 1.00000 Uani
C51 -.3544(13) .5889(7) .4926(5) .074(10) 1.00000 Uani
C52 -.3468(12) .6677(7) .4996(4) .070(10) 1.00000 Uani
C53 -.4783(12) .6951(7) .5178(4) .064(9) 1.00000 Uani
C54 -.4696(12) .7703(7) .5310(4) .062(9) 1.00000 Uani
C55 -.6021(11) .7982(7) .5486(4) .059(8) 1.00000 Uani
C56 -.5959(12) .8718(6) .5642(4) .060(9) 1.00000 Uani
C57 -.7250(12) .8998(6) .5817(4) .060(9) 1.00000 Uani
C58 -.7206(13) .9726(7) .5974(4) .069(10) 1.00000 Uani
C59 -.8528(12) 1.0009(7) .6147(4) .065(10) 1.00000 Uani
C60 -.8506(13) 1.0722(8) .6298(5) .087(12) 1.00000 Uani
C61 -.9819(14) 1.0986(7) .6472(5) .097(13) 1.00000 Uani
N100 .8056(14) .2682(6) .2145(4) .064(9) 1.00000 Uani
O101 .7227(8) .2418(5) .2391(3) .063(6) 1.00000 Uani
O102 .9319(10) .2606(5) .2234(3) .067(7) 1.00000 Uani
O103 .7694(10) .2986(5) .1854(3) .094(8) 1.00000 Uani
N200 1.0187(11) .3321(5) .3006(4) .054(8) 1.00000 Uani
O201 1.0877(7) .2766(4) .2941(3) .051(6) 1.00000 Uani
O202 .8884(8) .3262(4) .2966(3) .046(5) 1.00000 Uani
O203 1.0719(9) .3863(5) .3091(3) .074(7) 1.00000 Uani
N300 .9955(9) .1686(6) .3567(4) .043(7) 1.00000 Uani
O301 1.0076(7) .1302(4) .3269(3) .050(6) 1.00000 Uani
O302 .9246(7) .2233(4) .3532(3) .050(6) 1.00000 Uani
O303 1.0526(8) .1535(4) .3874(3) .056(6) 1.00000 Uani
N401 1.1468(14) .4044(8) .1984(5) .117(13) 1.00000 Uani
C401 1.1629(14) .3561(9) .1806(5) .073(12) 1.00000 Uani
C402 1.1819(15) .2923(9) .1593(5) .097(12) 1.00000 Uani
H2 .83959 -.06566 .22860 .05000 1.00000 Uiso
H3 .61537 -.09079 .25913 .05000 1.00000 Uiso
H4 .49412 .00117 .29485 .05000 1.00000 Uiso
H8 1.23677 .23250 .24919 .05000 1.00000 Uiso
H9 1.46935 .20977 .22241 .05000 1.00000 Uiso
H11 1.34937 .00132 .18612 .05000 1.00000 Uiso
H131 .96423 -.05664 .19031 .05000 1.00000 Uiso
H132 1.14010 -.05134 .17664 .05000 1.00000 Uiso
H141 1.20905 -.09580 .24030 .05000 1.00000 Uiso
H142 1.03318 -.10110 .25398 .05000 1.00000 Uiso
H143 1.09813 -.15690 .21744 .05000 1.00000 Uiso
H161 1.59692 -.00292 .17673 .05000 1.00000 Uiso
H162 1.50688 .04468 .14037 .05000 1.00000 Uiso
H17 1.67504 .17919 .15045 .05000 1.00000 Uiso
H18 1.89611 .22143 .12408 .05000 1.00000 Uiso
H20 2.01769 .00946 .10506 .05000 1.00000 Uiso
H21 1.78874 -.03125 .13067 .05000 1.00000 Uiso
H221 2.21332 .06584 .11705 .05000 1.00000 Uiso
H222 2.17912 .07342 .06669 .05000 1.00000 Uiso
H231 2.35158 .17414 .11565 .05000 1.00000 Uiso
H232 2.41743 .11123 .08261 .05000 1.00000 Uiso
H241 2.31366 .17388 .03134 .05000 1.00000 Uiso
H242 2.25623 .23783 .06502 .05000 1.00000 Uiso
H251 2.49117 .26533 .08063 .05000 1.00000 Uiso
H252 2.54728 .20221 .04631 .05000 1.00000 Uiso
H261 2.45403 .26887 -.00411 .05000 1.00000 Uiso
H262 2.38886 .33096 .02950 .05000 1.00000 Uiso
H271 2.61729 .35971 .04693 .05000 1.00000 Uiso
H272 2.67714 .30070 .01094 .05000 1.00000 Uiso
H281 2.58348 .37182 -.03753 .05000 1.00000 Uiso
H282 2.51746 .43018 -.00208 .05000 1.00000 Uiso
H291 2.74161 .45990 .01470 .05000 1.00000 Uiso
H292 2.80193 .40465 -.02300 .05000 1.00000 Uiso
H301 2.70797 .47749 -.06754 .05000 1.00000 Uiso
H302 2.64555 .53256 -.03004 .05000 1.00000 Uiso
H311 2.86655 .56232 -.01362 .05000 1.00000 Uiso
H312 2.93063 .50629 -.05047 .05000 1.00000 Uiso
H321 2.84324 .57939 -.09550 .05000 1.00000 Uiso
H322 2.78425 .63574 -.05813 .05000 1.00000 Uiso
H331 3.00661 .66309 -.04270 .05000 1.00000 Uiso
H332 3.06560 .60674 -.08007 .05000 1.00000 Uiso
H333 2.99823 .68815 -.09045 .05000 1.00000 Uiso
H36 .72696 .32628 .34941 .05000 1.00000 Uiso
H37 .54211 .38966 .38438 .05000 1.00000 Uiso
H39 .25706 .21919 .36254 .05000 1.00000 Uiso
H411 .25349 .13313 .31484 .05000 1.00000 Uiso
H412 .35560 .06714 .29269 .05000 1.00000 Uiso
H421 .41786 .02182 .35596 .05000 1.00000 Uiso
H422 .31575 .08781 .37812 .05000 1.00000 Uiso
H423 .23667 .02097 .35028 .05000 1.00000 Uiso
H441 .12228 .30608 .36980 .05000 1.00000 Uiso
H442 .17151 .26851 .41483 .05000 1.00000 Uiso
H45 .18712 .45813 .41576 .05000 1.00000 Uiso
H46 .01768 .53395 .44933 .05000 1.00000 Uiso
H48 -.25352 .35839 .45869 .05000 1.00000 Uiso
H49 -.08266 .28270 .42627 .05000 1.00000 Uiso
H501 -.13445 .57612 .49104 .05000 1.00000 Uiso
H502 -.21381 .58424 .44484 .05000 1.00000 Uiso
H511 -.44168 .57775 .47384 .05000 1.00000 Uiso
H512 -.36776 .56245 .52018 .05000 1.00000 Uiso
H521 -.26064 .67894 .51889 .05000 1.00000 Uiso
H522 -.33088 .69429 .47211 .05000 1.00000 Uiso
H531 -.56093 .69087 .49651 .05000 1.00000 Uiso
H532 -.50214 .66254 .54268 .05000 1.00000 Uiso
H541 -.38799 .77448 .55249 .05000 1.00000 Uiso
H542 -.44416 .80288 .50608 .05000 1.00000 Uiso
H551 -.68166 .79638 .52636 .05000 1.00000 Uiso
H552 -.62991 .76354 .57228 .05000 1.00000 Uiso
H561 -.51534 .87372 .58603 .05000 1.00000 Uiso
H562 -.56870 .90650 .54024 .05000 1.00000 Uiso
H571 -.80549 .89818 .55988 .05000 1.00000 Uiso
H572 -.75220 .86532 .60566 .05000 1.00000 Uiso
H581 -.64158 .97443 .61973 .05000 1.00000 Uiso
H582 -.69199 1.00741 .57372 .05000 1.00000 Uiso
H591 -.93204 .99859 .59240 .05000 1.00000 Uiso
H592 -.88086 .96636 .63850 .05000 1.00000 Uiso
H601 -.77030 1.07492 .65172 .05000 1.00000 Uiso
H602 -.82455 1.10701 .60587 .05000 1.00000 Uiso
H611 -1.06161 1.09553 .62525 .05000 1.00000 Uiso
H612 -1.00736 1.06344 .67111 .05000 1.00000 Uiso
H613 -.97966 1.15169 .65849 .05000 1.00000 Uiso
H4021 1.26491 .26138 .16991 .05000 1.00000 Uiso
H4022 1.20496 .30196 .12957 .05000 1.00000 Uiso
H4023 1.09436 .25932 .15921 .05000 1.00000 Uiso

loop_
_atom_site_aniso_label
_atom_site_aniso_U_11
_atom_site_aniso_U_22
_atom_site_aniso_U_33
_atom_site_aniso_U_12
_atom_site_aniso_U_13
_atom_site_aniso_U_23
Lu1 .0238(3) .0299(3) .0552(4) -.0002(4) .0085(3) -.0008(4)
O1 .031(5) .055(5) .074(7) -.003(4) .013(5) -.005(5)
O2 .070(7) .106(8) .135(11) .017(7) .049(7) .014(8)
O3 .026(5) .047(5) .082(7) -.000(4) .023(5) -.022(5)
O4 .063(6) .063(6) .132(10) .011(5) .059(6) -.012(6)
N1 .028(5) .031(5) .042(7) .004(4) .010(5) -.001(5)
N2 .032(6) .032(6) .056(7) -.003(5) .009(5) -.000(5)
N3 .025(6) .039(6) .055(7) .001(5) .007(5) -.005(6)
N4 .028(5) .041(6) .046(6) -.002(5) .004(5) -.002(5)
N5 .024(5) .026(5) .056(7) -.001(4) .016(5) -.007(5)
C1 .026(6) .043(7) .038(8) .002(6) -.001(6) -.003(6)
C2 .017(6) .040(7) .071(10) -.008(5) -.000(7) -.019(7)
C3 .031(7) .026(7) .093(11) .001(6) .009(7) -.010(7)
C4 .028(7) .039(7) .065(10) -.008(6) .007(7) .003(7)
C5 .031(7) .033(7) .038(8) .004(6) -.000(6) .004(6)
C6 .036(7) .031(7) .055(9) .005(6) .005(7) -.003(7)
C7 .030(7) .039(7) .046(8) .001(6) .008(6) .002(6)
C8 .036(7) .027(7) .053(9) .000(5) .008(6) -.006(6)
C9 .044(8) .043(7) .043(8) -.004(6) .006(7) -.005(7)
C10 .036(8) .062(9) .048(9) -.000(7) .008(7) .002(8)
C11 .028(7) .040(7) .052(9) .006(6) .009(6) -.001(6)
C12 .034(7) .042(8) .043(8) .009(6) .008(6) .010(7)
C13 .046(8) .035(7) .067(10) -.001(6) .022(7) -.018(7)
C14 .047(8) .046(8) .090(12) .008(7) .004(8) .005(8)
C15 .038(7) .042(8) .071(10) .004(6) .004(7) -.008(8)
C16 .042(8) .061(9) .077(11) .001(7) .022(8) .007(8)
C17 .061(10) .087(12) .127(15) -.024(9) .059(10) -.055(11)
C18 .094(13) .078(11) .147(18) -.012(10) .049(12) -.011(11)
C19 .048(9) .076(11) .111(14) .000(8) .026(9) .016(10)
C20 .072(10) .069(10) .081(12) .038(8) .051(9) .028(9)
C21 .067(9) .056(9) .094(12) .025(8) .036(9) .036(9)
C22 .110(14) .089(13) .134(17) .039(11) .044(13) .029(12)
C23 .078(11) .072(11) .162(18) .013(9) .061(12) .033(12)
C24 .080(11) .114(13) .106(13) .026(11) .043(10) .018(13)
C25 .064(10) .091(12) .131(16) -.009(9) .026(11) .017(11)
C26 .067(10) .115(12) .081(11) -.002(11) .027(9) .003(12)
C27 .070(11) .096(12) .137(17) -.003(9) .019(11) .023(12)
C28 .065(10) .104(12) .066(11) -.007(9) .022(9) -.005(10)
C29 .075(11) .100(13) .134(17) -.007(10) -.019(11) .047(12)
C30 .079(11) .101(12) .069(12) -.008(9) .013(9) .016(10)
C31 .092(12) .073(11) .088(13) -.011(9) -.018(10) .019(10)
C32 .085(13) .115(15) .17(2) -.007(11) -.004(13) .056(14)
C33 .114(13) .068(11) .101(14) .002(10) -.004(11) .009(10)
C34 .033(7) .031(7) .038(8) -.003(6) -.005(6) -.004(6)
C35 .032(7) .028(6) .053(9) -.001(6) .004(6) -.006(6)
C36 .029(6) .043(8) .065(9) -.004(6) .004(6) -.000(8)
C37 .034(7) .030(7) .063(9) -.008(6) .001(7) -.007(7)
C38 .034(7) .038(8) .057(9) -.005(6) .008(6) -.006(7)
C39 .030(7) .044(7) .056(9) -.005(6) .004(6) -.004(7)
C40 .030(6) .026(7) .055(8) -.003(6) .004(6) -.020(7)
C41 .015(6) .047(8) .074(10) -.001(6) .013(6) -.009(7)
C42 .045(8) .039(7) .083(11) -.014(6) .013(8) .002(8)
C43 .032(7) .037(7) .068(9) .000(5) .023(6) -.008(6)
C44 .046(8) .042(8) .050(9) .003(6) .009(7) -.003(7)
C45 .029(7) .068(9) .097(12) -.002(7) .023(8) -.023(9)
C46 .067(10) .049(9) .135(15) .001(8) .058(10) -.008(9)
C47 .054(9) .056(9) .103(13) .018(7) .044(9) -.011(9)
C48 .041(8) .065(9) .097(12) .005(7) .038(8) -.013(9)
C49 .042(8) .049(8) .115(13) -.011(7) .025(8) -.012(9)
C50 .075(10) .057(9) .100(13) .017(8) .016(9) -.004(9)
C51 .056(9) .082(10) .086(12) .027(8) .025(8) -.001(9)
C52 .057(9) .090(10) .064(10) .026(8) .021(8) -.013(9)
C53 .056(8) .061(9) .074(10) .019(7) .017(7) -.008(8)
C54 .053(8) .074(10) .060(9) .019(7) .031(7) .005(8)
C55 .051(7) .058(8) .068(9) .007(8) .015(7) .013(9)
C56 .061(9) .047(8) .070(10) .015(7) .011(8) .005(8)
C57 .048(8) .052(8) .081(11) .007(7) .025(8) -.003(8)
C58 .071(10) .059(9) .078(11) .014(8) .007(8) -.006(8)
C59 .052(8) .050(9) .092(12) .001(7) .027(8) .001(8)
C60 .049(9) .081(11) .130(15) .007(8) .013(9) -.014(11)
C61 .059(10) .082(11) .151(17) .009(8) .020(10) -.028(11)
N100 .091(10) .039(7) .063(10) .013(7) -.001(9) -.009(7)
O101 .046(6) .072(6) .070(7) -.009(5) -.005(5) .014(6)
O102 .071(7) .064(6) .066(7) .011(5) .018(6) .024(5)
O103 .119(9) .078(7) .085(8) .014(7) -.017(7) .042(7)
N200 .057(8) .025(6) .081(9) -.013(6) .015(7) .004(6)
O201 .034(5) .035(5) .083(7) -.004(4) .009(5) -.005(5)
O202 .030(5) .039(5) .069(7) .002(4) .007(5) .006(4)
O203 .070(6) .042(6) .109(9) -.020(5) .022(6) -.014(6)
N300 .026(6) .055(7) .048(8) -.006(6) .003(6) .006(7)
O301 .045(5) .039(5) .065(7) .002(4) .007(5) -.005(5)
O302 .030(5) .035(5) .085(7) -.000(4) .005(5) -.003(5)
O303 .051(6) .057(6) .061(7) -.008(5) -.006(5) .006(5)
N401 .096(11) .098(12) .158(17) .038(10) .027(10) -.004(11)
C401 .053(9) .076(12) .090(14) .011(9) .020(9) .022(11)
C402 .107(12) .101(12) .082(12) -.008(12) -.005(10) .013(12)

loop_
_atom_type_symbol
_atom_type_scat_source
_atom_type_scat_dispersion_real
_atom_type_scat_dispersion_imag
C Int._Tables_Vol_IV_Tables_2.2B_and_2.3.1 .017 .009
H Int._Tables_Vol_IV_Tables_2.2B_and_2.3.1 0 0
O Int._Tables_Vol_IV_Tables_2.2B_and_2.3.1 .047 .032
N Int._Tables_Vol_IV_Tables_2.2B_and_2.3.1 .029 .018
Lu Int._Tables_Vol_IV_Tables_2.2B_and_2.3.1 -7.133 4.693

loop_
_geom_angle_atom_site_label_1
_geom_angle_atom_site_label_2
_geom_angle_atom_site_label_3
_geom_angle_site_symmetry_1
_geom_angle_site_symmetry_2
_geom_angle_site_symmetry_3
_geom_angle
N1 Lu1 N2 . . . 65.6(3)
N1 Lu1 N4 . . . 67.3(3)
N1 Lu1 O101 . . . 80.4(3)
N1 Lu1 O102 . . . 107.4(3)
N1 Lu1 O201 . . . 152.7(3)
N1 Lu1 O202 . . . 153.1(3)
N1 Lu1 O301 . . . 78.7(3)
N1 Lu1 O302 . . . 112.0(3)
N2 Lu1 N4 . . . 132.8(3)
N2 Lu1 O101 . . . 102.8(3)
N2 Lu1 O102 . . . 73.4(3)
N2 Lu1 O201 . . . 89.9(3)
N2 Lu1 O202 . . . 136.7(3)
N2 Lu1 O301 . . . 72.3(3)
N2 Lu1 O302 . . . 123.5(3)
N4 Lu1 O101 . . . 72.8(3)
N4 Lu1 O102 . . . 125.7(3)
N4 Lu1 O201 . . . 134.4(3)
N4 Lu1 O202 . . . 89.7(3)
N4 Lu1 O301 . . . 95.0(3)
N4 Lu1 O302 . . . 71.9(3)
O101 Lu1 O102 . . . 53.6(3)
O101 Lu1 O201 . . . 118.6(3)
O101 Lu1 O202 . . . 79.5(3)
O101 Lu1 O301 . . . 158.7(3)
O101 Lu1 O302 . . . 133.4(3)
O102 Lu1 O201 . . . 74.6(3)
O102 Lu1 O202 . . . 74.1(3)
O102 Lu1 O301 . . . 138.4(3)
O102 Lu1 O302 . . . 140.6(3)
O201 Lu1 O202 . . . 54.1(3)
O201 Lu1 O301 . . . 82.5(3)
O201 Lu1 O302 . . . 70.5(3)
O202 Lu1 O301 . . . 118.7(3)
O202 Lu1 O302 . . . 70.9(3)
O301 Lu1 O302 . . . 53.3(3)
C10 O1 C15 . . . 119.5(8)
C19 O2 C22 . . . 117.1(12)
C38 O3 C43 . . . 113.9(8)
C47 O4 C50 . . . 118.4(10)
Lu1 N1 C1 . . . 122.3(6)
Lu1 N1 C5 . . . 119.1(6)
C1 N1 C5 . . . 118.3(8)
Lu1 N2 C6 . . . 121.2(7)
Lu1 N2 C7 . . . 132.0(7)
C6 N2 C7 . . . 106.6(9)
C6 N3 C12 . . . 105.2(8)
C6 N3 C13 . . . 131.8(8)
C12 N3 C13 . . . 123.0(8)
Lu1 N4 C34 . . . 118.3(7)
Lu1 N4 C35 . . . 132.0(7)
C34 N4 C35 . . . 108.8(8)
C34 N5 C40 . . . 106.9(8)
C34 N5 C41 . . . 130.1(8)
C40 N5 C41 . . . 122.8(8)
N1 C1 C2 . . . 123.5(9)
N1 C1 C6 . . . 111.8(9)
C2 C1 C6 . . . 124.7(9)
C1 C2 C3 . . . 117.2(10)
C2 C3 C4 . . . 120.9(10)
C3 C4 C5 . . . 119.5(10)
N1 C5 C4 . . . 120.6(9)
N1 C5 C34 . . . 112.1(9)
C4 C5 C34 . . . 127.3(9)
N2 C6 N3 . . . 113.4(9)
N2 C6 C1 . . . 119.0(10)
N3 C6 C1 . . . 127.6(9)
N2 C7 C8 . . . 132.0(10)
N2 C7 C12 . . . 108.6(9)
C8 C7 C12 . . . 119.4(9)
C7 C8 C9 . . . 118.6(9)
C8 C9 C10 . . . 120.2(10)
O1 C10 C9 . . . 113.4(10)
O1 C10 C11 . . . 122.9(10)
C9 C10 C11 . . . 123.6(10)
C10 C11 C12 . . . 115.0(10)
N3 C12 C7 . . . 106.1(9)
N3 C12 C11 . . . 130.7(10)
C7 C12 C11 . . . 123.1(10)
N3 C13 C14 . . . 112.3(10)
O1 C15 C16 . . . 106.0(9)
C15 C16 C17 . . . 119.2(11)
C15 C16 C21 . . . 122.2(11)
C17 C16 C21 . . . 118.4(12)
C16 C17 C18 . . . 122.2(13)
C17 C18 C19 . . . 117.7(14)
O2 C19 C18 . . . 113.0(13)
O2 C19 C20 . . . 124.8(13)
C18 C19 C20 . . . 122.1(13)
C19 C20 C21 . . . 118.6(12)
C16 C21 C20 . . . 120.6(12)
O2 C22 C23 . . . 107.8(12)
C22 C23 C24 . . . 118.8(14)
C23 C24 C25 . . . 118.3(13)
C24 C25 C26 . . . 119.3(13)
C25 C26 C27 . . . 120.6(13)
C26 C27 C28 . . . 122.3(14)
C27 C28 C29 . . . 124.4(13)
C28 C29 C30 . . . 126.7(14)
C29 C30 C31 . . . 125.4(14)
C30 C31 C32 . . . 128.5(14)
C31 C32 C33 . . . 129.0(16)
N4 C34 N5 . . . 110.1(9)
N4 C34 C5 . . . 122.0(9)
N5 C34 C5 . . . 127.8(9)
N4 C35 C36 . . . 132.5(9)
N4 C35 C40 . . . 107.0(9)
C36 C35 C40 . . . 120.5(10)
C35 C36 C37 . . . 118.6(9)
C36 C37 C38 . . . 120.5(10)
O3 C38 C37 . . . 114.2(9)
O3 C38 C39 . . . 123.9(9)
C37 C38 C39 . . . 121.9(10)
C38 C39 C40 . . . 115.6(9)
N5 C40 C35 . . . 107.2(8)
N5 C40 C39 . . . 129.8(9)
C35 C40 C39 . . . 122.9(10)
N5 C41 C42 . . . 112.2(9)
O3 C43 C44 . . . 111.4(8)
C43 C44 C45 . . . 123.6(10)
C43 C44 C49 . . . 117.9(10)
C45 C44 C49 . . . 118.5(11)
C44 C45 C46 . . . 121.9(11)
C45 C46 C47 . . . 118.1(11)
O4 C47 C46 . . . 124.4(11)
O4 C47 C48 . . . 114.9(11)
C46 C47 C48 . . . 120.7(12)
C47 C48 C49 . . . 120.1(11)
C44 C49 C48 . . . 120.6(11)
O4 C50 C51 . . . 107.2(11)
C50 C51 C52 . . . 111.3(11)
C51 C52 C53 . . . 111.4(10)
C52 C53 C54 . . . 114.0(10)
C53 C54 C55 . . . 114.0(10)
C54 C55 C56 . . . 115.9(10)
C55 C56 C57 . . . 116.5(10)
C56 C57 C58 . . . 117.2(10)
C57 C58 C59 . . . 116.9(10)
C58 C59 C60 . . . 117.6(11)
C59 C60 C61 . . . 116.5(11)
O101 N100 O102 . . . 113.8(11)
O101 N100 O103 . . . 124.1(12)
O102 N100 O103 . . . 122.1(12)
Lu1 O101 N100 . . . 96.7(7)
Lu1 O102 N100 . . . 95.7(8)
O201 N200 O202 . . . 115.5(9)
O201 N200 O203 . . . 122.4(10)
O202 N200 O203 . . . 122.1(10)
Lu1 O201 N200 . . . 94.8(6)
Lu1 O202 N200 . . . 95.4(6)
O301 N300 O302 . . . 116.9(10)
O301 N300 O303 . . . 121.6(10)
O302 N300 O303 . . . 121.5(10)
Lu1 O301 N300 . . . 97.1(6)
Lu1 O302 N300 . . . 92.4(7)
N401 C401 C402 . . . 177.2(19)

loop_
_geom_bond_atom_site_label_1
_geom_bond_atom_site_label_2
_geom_bond_site_symmetry_1
_geom_bond_site_symmetry_2
_geom_bond_distance
Lu1 N1 . . 2.445(8)
Lu1 N2 . . 2.388(9)
Lu1 N4 . . 2.377(8)
Lu1 O101 . . 2.357(9)
Lu1 O102 . . 2.383(9)
Lu1 O201 . . 2.380(7)
Lu1 O202 . . 2.364(7)
Lu1 O301 . . 2.346(8)
Lu1 O302 . . 2.453(8)
O1 C10 . . 1.368(13)
O1 C15 . . 1.427(14)
O2 C19 . . 1.430(17)
O2 C22 . . 1.368(19)
O3 C38 . . 1.368(13)
O3 C43 . . 1.451(12)
O4 C47 . . 1.383(16)
O4 C50 . . 1.419(16)
N1 C1 . . 1.334(13)
N1 C5 . . 1.376(13)
N2 C6 . . 1.312(13)
N2 C7 . . 1.391(13)
N3 C6 . . 1.385(14)
N3 C12 . . 1.408(13)
N3 C13 . . 1.473(14)
N4 C34 . . 1.310(13)
N4 C35 . . 1.395(13)
N5 C34 . . 1.388(13)
N5 C40 . . 1.382(13)
N5 C41 . . 1.489(12)
C1 C2 . . 1.403(14)
C1 C6 . . 1.487(14)
C2 C3 . . 1.376(15)
C3 C4 . . 1.365(15)
C4 C5 . . 1.398(14)
C5 C34 . . 1.445(14)
C7 C8 . . 1.395(14)
C7 C12 . . 1.419(15)
C8 C9 . . 1.385(15)
C9 C10 . . 1.396(16)
C10 C11 . . 1.391(15)
C11 C12 . . 1.390(15)
C13 C14 . . 1.514(17)
C15 C16 . . 1.541(16)
C16 C17 . . 1.385(19)
C16 C21 . . 1.340(18)
C17 C18 . . 1.38(3)
C18 C19 . . 1.37(3)
C19 C20 . . 1.34(2)
C20 C21 . . 1.428(19)
C22 C23 . . 1.56(3)
C23 C24 . . 1.44(3)
C24 C25 . . 1.49(3)
C25 C26 . . 1.47(3)
C26 C27 . . 1.44(3)
C27 C28 . . 1.49(3)
C28 C29 . . 1.42(3)
C29 C30 . . 1.40(3)
C30 C31 . . 1.44(3)
C31 C32 . . 1.38(3)
C32 C33 . . 1.44(3)
C35 C36 . . 1.367(15)
C35 C40 . . 1.395(14)
C36 C37 . . 1.385(15)
C37 C38 . . 1.411(14)
C38 C39 . . 1.388(15)
C39 C40 . . 1.395(14)
C41 C42 . . 1.494(17)
C43 C44 . . 1.505(15)
C44 C45 . . 1.377(17)
C44 C49 . . 1.385(16)
C45 C46 . . 1.402(18)
C46 C47 . . 1.382(18)
C47 C48 . . 1.376(18)
C48 C49 . . 1.387(17)
C50 C51 . . 1.519(19)
C51 C52 . . 1.524(19)
C52 C53 . . 1.522(17)
C53 C54 . . 1.508(18)
C54 C55 . . 1.524(16)
C55 C56 . . 1.505(17)
C56 C57 . . 1.497(17)
C57 C58 . . 1.492(17)
C58 C59 . . 1.521(18)
C59 C60 . . 1.456(19)
C60 C61 . . 1.50(2)
N100 O101 . . 1.280(15)
N100 O102 . . 1.273(16)
N100 O103 . . 1.214(16)
N200 O201 . . 1.274(12)
N200 O202 . . 1.279(13)
N200 O203 . . 1.193(13)
N300 O301 . . 1.273(14)
N300 O302 . . 1.257(12)
N300 O303 . . 1.229(14)
N401 C401 . . 1.12(3)
C401 C402 . . 1.44(3)

loop_
_geom_torsion_atom_site_label_1
_geom_torsion_atom_site_label_2
_geom_torsion_atom_site_label_3
_geom_torsion_atom_site_label_4
_geom_torsion_site_symmetry_1
_geom_torsion_site_symmetry_2
_geom_torsion_site_symmetry_3
_geom_torsion_site_symmetry_4
_geom_torsion
N2 Lu1 N1 C1 . . . . 3.2(8)
N2 Lu1 N1 C5 . . . . 176.7(8)
N4 Lu1 N1 C1 . . . . -172.7(9)
N4 Lu1 N1 C5 . . . . .8(7)
O101 Lu1 N1 C1 . . . . 112.1(8)
O101 Lu1 N1 C5 . . . . -74.5(8)
O102 Lu1 N1 C1 . . . . 65.1(8)
O102 Lu1 N1 C5 . . . . -121.4(8)
O201 Lu1 N1 C1 . . . . -25.0(12)
O201 Lu1 N1 C5 . . . . 148.5(7)
O202 Lu1 N1 C1 . . . . 154.2(7)
O202 Lu1 N1 C5 . . . . -32.3(11)
O301 Lu1 N1 C1 . . . . -72.3(8)
O301 Lu1 N1 C5 . . . . 101.2(8)
O302 Lu1 N1 C1 . . . . -114.8(8)
O302 Lu1 N1 C5 . . . . 58.7(8)
N1 Lu1 N2 C6 . . . . -1.7(8)
N1 Lu1 N2 C7 . . . . -174.9(10)
N4 Lu1 N2 C6 . . . . 3.4(10)
N4 Lu1 N2 C7 . . . . -169.8(8)
O101 Lu1 N2 C6 . . . . -74.9(9)
O101 Lu1 N2 C7 . . . . 112.0(9)
O102 Lu1 N2 C6 . . . . -120.3(9)
O102 Lu1 N2 C7 . . . . 66.5(9)
O201 Lu1 N2 C6 . . . . 165.8(9)
O201 Lu1 N2 C7 . . . . -7.4(10)
O202 Lu1 N2 C6 . . . . -163.1(8)
O202 Lu1 N2 C7 . . . . 23.7(11)
O301 Lu1 N2 C6 . . . . 83.6(9)
O301 Lu1 N2 C7 . . . . -89.6(10)
O302 Lu1 N2 C6 . . . . 99.4(9)
O302 Lu1 N2 C7 . . . . -73.8(10)
N1 Lu1 N4 C34 . . . . -7.1(7)
N1 Lu1 N4 C35 . . . . -174.1(10)
N2 Lu1 N4 C34 . . . . -12.2(9)
N2 Lu1 N4 C35 . . . . -179.2(8)
O101 Lu1 N4 C34 . . . . 79.5(8)
O101 Lu1 N4 C35 . . . . -87.5(9)
O102 Lu1 N4 C34 . . . . 88.6(8)
O102 Lu1 N4 C35 . . . . -78.4(10)
O201 Lu1 N4 C34 . . . . -167.1(7)
O201 Lu1 N4 C35 . . . . 25.9(11)
O202 Lu1 N4 C34 . . . . 158.6(8)
O202 Lu1 N4 C35 . . . . -8.4(9)
O301 Lu1 N4 C34 . . . . -82.6(8)
O301 Lu1 N4 C35 . . . . 110.4(9)
O302 Lu1 N4 C34 . . . . -131.4(8)
O302 Lu1 N4 C35 . . . . 61.6(9)
N1 Lu1 O101 N100 . . . . -121.8(7)
N2 Lu1 O101 N100 . . . . -59.7(7)
N4 Lu1 O101 N100 . . . . 169.1(7)
O102 Lu1 O101 N100 . . . . -1.7(6)
O201 Lu1 O101 N100 . . . . 37.4(8)
O202 Lu1 O101 N100 . . . . 76.2(7)
O301 Lu1 O101 N100 . . . . -133.6(9)
O302 Lu1 O101 N100 . . . . 127.0(7)
N1 Lu1 O102 N100 . . . . 65.1(7)
N2 Lu1 O102 N100 . . . . 122.1(7)
N4 Lu1 O102 N100 . . . . -9.1(8)
O101 Lu1 O102 N100 . . . . 1.7(6)
O201 Lu1 O102 N100 . . . . -143.3(7)
O202 Lu1 O102 N100 . . . . -86.9(7)
O301 Lu1 O102 N100 . . . . 157.6(6)
O302 Lu1 O102 N100 . . . . -115.0(7)
N1 Lu1 O201 N200 . . . . -177.9(7)
N2 Lu1 O201 N200 . . . . 156.6(7)
N4 Lu1 O201 N200 . . . . -41.6(8)
O101 Lu1 O201 N200 . . . . 52.0(7)
O102 Lu1 O201 N200 . . . . 83.8(7)
O202 Lu1 O201 N200 . . . . 2.5(6)
O301 Lu1 O201 N200 . . . . -131.3(7)
O302 Lu1 O201 N200 . . . . -77.6(7)
N1 Lu1 O202 N200 . . . . 178.0(7)
N2 Lu1 O202 N200 . . . . -42.2(8)
N4 Lu1 O202 N200 . . . . 147.7(7)
O101 Lu1 O202 N200 . . . . -139.8(7)
O102 Lu1 O202 N200 . . . . -84.8(7)
O201 Lu1 O202 N200 . . . . -2.5(6)
O301 Lu1 O202 N200 . . . . 52.1(7)
O302 Lu1 O202 N200 . . . . 76.7(6)
N1 Lu1 O301 N300 . . . . -131.4(6)
N2 Lu1 O301 N300 . . . . 160.8(6)
N4 Lu1 O301 N300 . . . . -65.7(6)
O101 Lu1 O301 N300 . . . . -119.4(9)
O102 Lu1 O301 N300 . . . . 125.1(6)
O201 Lu1 O301 N300 . . . . 68.5(6)
O202 Lu1 O301 N300 . . . . 26.7(7)
O302 Lu1 O301 N300 . . . . -2.7(5)
N1 Lu1 O302 N300 . . . . 58.4(6)
N2 Lu1 O302 N300 . . . . -16.1(7)
N4 Lu1 O302 N300 . . . . 113.7(6)
O101 Lu1 O302 N300 . . . . 156.1(6)
O102 Lu1 O302 N300 . . . . -121.5(6)
O201 Lu1 O302 N300 . . . . -92.5(6)
O202 Lu1 O302 N300 . . . . -150.1(6)
O301 Lu1 O302 N300 . . . . 2.7(6)
C15 O1 C10 C9 . . . . -162.4(10)
C15 O1 C10 C11 . . . . 18.8(16)
C10 O1 C15 C16 . . . . 162.1(10)
C22 O2 C19 C18 . . . . 172.7(15)
C22 O2 C19 C20 . . . . -10(3)
C19 O2 C22 C23 . . . . -165.7(13)
C43 O3 C38 C37 . . . . -179.9(9)
C43 O3 C38 C39 . . . . -.7(15)
C38 O3 C43 C44 . . . . -176.9(9)
C50 O4 C47 C46 . . . . 10(2)
C50 O4 C47 C48 . . . . -172.8(12)
C47 O4 C50 C51 . . . . 177.8(11)
Lu1 N1 C1 C2 . . . . 175.3(8)
Lu1 N1 C1 C6 . . . . -4.0(12)
C5 N1 C1 C2 . . . . 1.7(15)
C5 N1 C1 C6 . . . . -177.6(9)
Lu1 N1 C5 C4 . . . . -172.9(8)
Lu1 N1 C5 C34 . . . . 4.8(11)
C1 N1 C5 C4 . . . . .9(15)
C1 N1 C5 C34 . . . . 178.5(9)
Lu1 N2 C6 N3 . . . . -177.2(7)
Lu1 N2 C6 C1 . . . . .4(14)
C7 N2 C6 N3 . . . . -2.5(13)
C7 N2 C6 C1 . . . . 175.2(10)
Lu1 N2 C7 C8 . . . . -3.4(18)
Lu1 N2 C7 C12 . . . . 175.8(7)
C6 N2 C7 C8 . . . . -177.3(12)
C6 N2 C7 C12 . . . . 1.9(12)
C12 N3 C6 N2 . . . . 2.1(13)
C12 N3 C6 C1 . . . . -175.3(11)
C13 N3 C6 N2 . . . . -177.1(11)
C13 N3 C6 C1 . . . . 5.5(19)
C6 N3 C12 C7 . . . . -.8(12)
C6 N3 C12 C11 . . . . 175.5(12)
C13 N3 C12 C7 . . . . 178.5(10)
C13 N3 C12 C11 . . . . -5.3(18)
C6 N3 C13 C14 . . . . -85.9(14)
C12 N3 C13 C14 . . . . 95.1(12)
Lu1 N4 C34 N5 . . . . -170.3(7)
Lu1 N4 C34 C5 . . . . 13.3(13)
C35 N4 C34 N5 . . . . -.4(12)
C35 N4 C34 C5 . . . . -176.9(10)
Lu1 N4 C35 C36 . . . . -13.1(18)
Lu1 N4 C35 C40 . . . . 167.0(7)
C34 N4 C35 C36 . . . . 179.0(12)
C34 N4 C35 C40 . . . . -.9(12)
C40 N5 C34 N4 . . . . 1.7(12)
C40 N5 C34 C5 . . . . 177.8(11)
C41 N5 C34 N4 . . . . 176.8(10)
C41 N5 C34 C5 . . . . -7.1(18)
C34 N5 C40 C35 . . . . -2.2(11)
C34 N5 C40 C39 . . . . -179.0(11)
C41 N5 C40 C35 . . . . -177.7(10)
C41 N5 C40 C39 . . . . 5.5(17)
C34 N5 C41 C42 . . . . 99.2(13)
C40 N5 C41 C42 . . . . -86.4(12)
N1 C1 C2 C3 . . . . -3.3(17)
C6 C1 C2 C3 . . . . 175.9(11)
N1 C1 C6 N2 . . . . 2.3(14)
N1 C1 C6 N3 . . . . 179.6(10)
C2 C1 C6 N2 . . . . -177.0(11)
C2 C1 C6 N3 . . . . .3(18)
C1 C2 C3 C4 . . . . 2.2(17)
C2 C3 C4 C5 . . . . .2(18)
C3 C4 C5 N1 . . . . -1.8(17)
C3 C4 C5 C34 . . . . -179.1(11)
N1 C5 C34 N4 . . . . -11.9(15)
N1 C5 C34 N5 . . . . 172.3(10)
C4 C5 C34 N4 . . . . 165.6(11)
C4 C5 C34 N5 . . . . -10.2(18)
N2 C7 C8 C9 . . . . 177.6(11)
C12 C7 C8 C9 . . . . -1.5(16)
N2 C7 C12 N3 . . . . -.6(12)
N2 C7 C12 C11 . . . . -177.3(10)
C8 C7 C12 N3 . . . . 178.7(10)
C8 C7 C12 C11 . . . . 2.0(17)
C7 C8 C9 C10 . . . . .6(16)
C8 C9 C10 O1 . . . . -178.9(10)
C8 C9 C10 C11 . . . . -.1(18)
O1 C10 C11 C12 . . . . 179.2(10)
C9 C10 C11 C12 . . . . .5(17)
C10 C11 C12 N3 . . . . -177.2(11)
C10 C11 C12 C7 . . . . -1.5(16)
O1 C15 C16 C17 . . . . -32.4(16)
O1 C15 C16 C21 . . . . 152.0(12)
C15 C16 C17 C18 . . . . 178.3(14)
C21 C16 C17 C18 . . . . -6(3)
C15 C16 C21 C20 . . . . -178.0(12)
C17 C16 C21 C20 . . . . 6(3)
C16 C17 C18 C19 . . . . 0(3)
C17 C18 C19 O2 . . . . -179.0(14)
C17 C18 C19 C20 . . . . 4(3)
O2 C19 C20 C21 . . . . 179.9(13)
C18 C19 C20 C21 . . . . -4(3)
C19 C20 C21 C16 . . . . -2(3)
O2 C22 C23 C24 . . . . -60(2)
C22 C23 C24 C25 . . . . -176.9(14)
C23 C24 C25 C26 . . . . -179.0(15)
C24 C25 C26 C27 . . . . 176.7(15)
C25 C26 C27 C28 . . . . -176.7(15)
C26 C27 C28 C29 . . . . 178.3(15)
C27 C28 C29 C30 . . . . -175.9(16)
C28 C29 C30 C31 . . . . 178.9(16)
C29 C30 C31 C32 . . . . 178.6(17)
C30 C31 C32 C33 . . . . -178.0(17)
N4 C35 C36 C37 . . . . 179.7(11)
C40 C35 C36 C37 . . . . -.4(16)
N4 C35 C40 N5 . . . . 1.9(12)
N4 C35 C40 C39 . . . . 179.0(10)
C36 C35 C40 N5 . . . . -178.0(10)
C36 C35 C40 C39 . . . . -.9(17)
C35 C36 C37 C38 . . . . .4(17)
C36 C37 C38 O3 . . . . -179.8(10)
C36 C37 C38 C39 . . . . 1.0(17)
O3 C38 C39 C40 . . . . 178.7(10)
C37 C38 C39 C40 . . . . -2.1(16)
C38 C39 C40 N5 . . . . 178.5(11)
C38 C39 C40 C35 . . . . 2.1(16)
O3 C43 C44 C45 . . . . 14.5(16)
O3 C43 C44 C49 . . . . -168.2(11)
C43 C44 C45 C46 . . . . 178.0(12)
C49 C44 C45 C46 . . . . 0(2)
C43 C44 C49 C48 . . . . -177.6(12)
C45 C44 C49 C48 . . . . -.2(19)
C44 C45 C46 C47 . . . . -3(3)
C45 C46 C47 O4 . . . . -179.0(13)
C45 C46 C47 C48 . . . . 4(3)
O4 C47 C48 C49 . . . . 179.2(12)
C46 C47 C48 C49 . . . . -3(3)
C47 C48 C49 C44 . . . . 1(3)
O4 C50 C51 C52 . . . . 175.3(11)
C50 C51 C52 C53 . . . . 178.9(11)
C51 C52 C53 C54 . . . . 171.1(11)
C52 C53 C54 C55 . . . . 178.9(10)
C53 C54 C55 C56 . . . . 176.7(11)
C54 C55 C56 C57 . . . . -179.7(11)
C55 C56 C57 C58 . . . . 179.9(11)
C56 C57 C58 C59 . . . . 179.2(11)
C57 C58 C59 C60 . . . . -179.4(12)
C58 C59 C60 C61 . . . . -179.2(13)
